data_1549908
loop_
_publ_author_name
'Kawada, Yuiki'
'Ohmura, Shunsuke'
'Kobayashi, Misaki'
'Nojo, Wataru'
'Kondo, Masaki'
'Matsuda, Yuka'
'Matsuoka, Junpei'
'Inuki, Shinsuke'
'Oishi, Shinya'
'Wang, Chao'
'Saito, Tatsuo'
'Uchiyama, Masanobu'
'Suzuki, Takanori'
'Ohno, Hiroaki'

_publ_section_title
;
 Direct synthesis of aryl-annulated [<i>c</i>]carbazoles by
 gold(i)-catalysed cascade reaction of azide-diynes and arenes.
;
_journal_issue 44
_journal_name_full 'Chemical science'
_journal_page_first 8416
_journal_page_last 8425
_journal_paper_doi 10.1039/c8sc03525c
_journal_volume 9
_journal_year 2018
_chemical_formula_moiety 'C22 H18 N2'
_chemical_formula_sum 'C22 H18 N2'
_chemical_formula_weight 310.40
_chemical_name_systematic 7aF-Me2
_space_group_IT_number 33
_space_group_name_Hall 'P 2c -2n'
_space_group_name_H-M_alt 'P n a 21'
_symmetry_cell_setting orthorhombic
_symmetry_Int_Tables_number 33
_symmetry_space_group_name_Hall 'P 2c -2n'
_symmetry_space_group_name_H-M 'P n a 21'
_atom_sites_solution_hydrogens geom
_atom_sites_solution_primary direct
_atom_sites_solution_secondary difmap
_audit_update_record
;
2018-08-08 deposited with the CCDC.
2018-09-10 downloaded from the CCDC.
;
_cell_angle_alpha 90.0000
_cell_angle_beta 90.0000
_cell_angle_gamma 90.0000
_cell_formula_units_Z 8
_cell_length_a 13.252(6)
_cell_length_b 5.704(2)
_cell_length_c 42.601(19)
_cell_measurement_reflns_used 4765
_cell_measurement_temperature 200
_cell_measurement_theta_max 27.30
_cell_measurement_theta_min 3.10
_cell_volume 3220(2)
_computing_cell_refinement 'CrystalClear-SM Expert 2.0 r16'
_computing_data_collection 'CrystalClear-SM Expert 2.0 r16 (Rigaku, 2013)'
_computing_data_reduction 'CrystalClear-SM Expert 2.0 r16'
_computing_molecular_graphics 'CrystalStructure 4.0'
_computing_publication_material 'CrystalStructure 4.0 (Rigaku, 2010)'
_computing_structure_refinement 'SHELXL97 (Sheldrick, 2008)'
_computing_structure_solution 'SIR2004 (Burla, et al., 2005)'
_diffrn_ambient_temperature 200
_diffrn_detector_area_resol_mean 7.314
_diffrn_measured_fraction_theta_full 0.983
_diffrn_measured_fraction_theta_max 0.983
_diffrn_measurement_device_type 'Rigaku Mercury70'
_diffrn_measurement_method \w
_diffrn_radiation_type 'Mo K\a'
_diffrn_radiation_wavelength 0.71075
_diffrn_reflns_av_R_equivalents 0.0359
_diffrn_reflns_limit_h_max 15
_diffrn_reflns_limit_h_min -12
_diffrn_reflns_limit_k_max 6
_diffrn_reflns_limit_k_min -6
_diffrn_reflns_limit_l_max 50
_diffrn_reflns_limit_l_min -50
_diffrn_reflns_number 15881
_diffrn_reflns_theta_full 25.00
_diffrn_reflns_theta_max 25.00
_diffrn_standards_number 0
_exptl_absorpt_coefficient_mu 0.075
_exptl_absorpt_correction_T_max 0.996
_exptl_absorpt_correction_T_min 0.848
_exptl_absorpt_correction_type multi-scan
_exptl_absorpt_process_details 'REQAB (Rigaku, 1998)'
_exptl_crystal_colour colorless
_exptl_crystal_density_diffrn 1.280
_exptl_crystal_density_method 'not measured'
_exptl_crystal_description platelet
_exptl_crystal_F_000 1312.00
_exptl_crystal_size_max 0.500
_exptl_crystal_size_mid 0.100
_exptl_crystal_size_min 0.050
_refine_diff_density_max 0.240
_refine_diff_density_min -0.220
_refine_ls_extinction_method none
_refine_ls_goodness_of_fit_ref 1.026
_refine_ls_hydrogen_treatment constr
_refine_ls_number_parameters 425
_refine_ls_number_reflns 4996
_refine_ls_number_restraints 1
_refine_ls_R_factor_gt 0.0697
_refine_ls_shift/su_max 0.014
_refine_ls_structure_factor_coef Fsqd
_refine_ls_weighting_details 'w = 1/[\s^2^(Fo^2^)+(0.1196P)^2^+0.9057P] where P=(Fo^2^+2Fc^2^)/3'
_refine_ls_weighting_scheme calc
_refine_ls_wR_factor_ref 0.2052
_reflns_number_gt 3665
_reflns_number_total 4996
_reflns_threshold_expression F^2^>2.0\s(F^2^)
_cod_data_source_file c8sc03525c2.cif
_cod_data_source_block 160520r
_cod_depositor_comments 'Adding full bibliography for 1549906--1549908.cif.'
_cod_original_cell_volume 3220(3)
_cod_database_code 1549908

loop_
_symmetry_equiv_pos_site_id
_symmetry_equiv_pos_as_xyz
1 +X,+Y,+Z
2 1/2-X,1/2+Y,1/2+Z
3 1/2+X,1/2-Y,+Z
4 -X,-Y,1/2+Z

loop_
_atom_site_label
_atom_site_type_symbol
_atom_site_fract_x
_atom_site_fract_y
_atom_site_fract_z
_atom_site_U_iso_or_equiv
_atom_site_adp_type
_atom_site_occupancy
_atom_site_symmetry_multiplicity
_atom_site_calc_flag
_atom_site_refinement_flags
N1 N 0.2942(3) 0.1899(6) -0.22873(9) 0.0434(10) Uani 1.0 4 d .
N2 N 0.4761(3) 0.8310(6) -0.27583(9) 0.0399(9) Uani 1.0 4 d .
N3 N 0.0635(3) 0.8016(7) 0.03141(10) 0.0462(11) Uani 1.0 4 d .
N4 N 0.2522(3) 0.1725(6) 0.07930(9) 0.0394(9) Uani 1.0 4 d .
C1 C 0.2910(4) 0.3821(8) -0.30848(11) 0.0441(12) Uani 1.0 4 d .
C2 C 0.2286(4) 0.2216(8) -0.32261(12) 0.0430(12) Uani 1.0 4 d .
C3 C 0.1865(4) 0.0360(8) -0.30578(13) 0.0470(12) Uani 1.0 4 d .
C4 C 0.2037(4) 0.0118(7) -0.27416(13) 0.0447(13) Uani 1.0 4 d .
C5 C 0.2673(4) 0.1771(7) -0.25966(11) 0.0399(11) Uani 1.0 4 d .
C6 C 0.3591(4) 0.3757(8) -0.22493(12) 0.0443(12) Uani 1.0 4 d .
C7 C 0.4045(4) 0.4434(9) -0.19641(12) 0.0490(12) Uani 1.0 4 d .
C8 C 0.4705(4) 0.6329(9) -0.19581(11) 0.0476(13) Uani 1.0 4 d .
C9 C 0.4888(4) 0.7536(8) -0.22438(12) 0.0420(12) Uani 1.0 4 d .
C10 C 0.5502(4) 0.9520(8) -0.23202(13) 0.0497(12) Uani 1.0 4 d .
C11 C 0.5410(4) 0.9912(8) -0.26285(13) 0.0466(12) Uani 1.0 4 d .
C12 C 0.4422(4) 0.6829(7) -0.25267(10) 0.0363(10) Uani 1.0 4 d .
C13 C 0.3736(4) 0.4895(7) -0.25363(10) 0.0351(10) Uani 1.0 4 d .
C14 C 0.3140(3) 0.3655(7) -0.27644(11) 0.0363(11) Uani 1.0 4 d .
C15 C 0.2571(5) 0.0359(9) -0.20410(14) 0.0598(15) Uani 1.0 4 d .
C16 C 0.4525(4) 0.8277(8) -0.30921(11) 0.0477(12) Uani 1.0 4 d .
C17 C 0.5211(4) 0.6957(10) -0.16601(13) 0.0555(14) Uani 1.0 4 d .
C18 C 0.6177(9) 0.8327(19) -0.1653(3) 0.062(3) Uiso 0.5000 4 d .
C19 C 0.6628(13) 0.893(3) -0.1359(4) 0.093(5) Uiso 0.5000 4 d .
C20 C 0.6193(6) 0.8046(14) -0.10927(18) 0.093(3) Uani 1.0 4 d .
C21 C 0.5244(11) 0.713(3) -0.1078(4) 0.084(4) Uiso 0.5000 4 d .
C22 C 0.4770(10) 0.669(2) -0.1368(3) 0.066(3) Uiso 0.5000 4 d .
C23 C 0.6084(9) 0.5462(19) -0.1192(3) 0.061(3) Uiso 0.5000 4 d .
C24 C 0.5569(9) 0.4938(17) -0.1473(3) 0.055(3) Uiso 0.5000 4 d .
C25 C 0.5372(9) 0.9060(18) -0.1569(3) 0.052(3) Uiso 0.5000 4 d .
C26 C 0.5860(12) 0.967(3) -0.1302(4) 0.083(4) Uiso 0.5000 4 d .
C27 C 0.0703(4) 0.6254(8) 0.11193(12) 0.0451(12) Uani 1.0 4 d .
C28 C 0.0098(4) 0.7922(8) 0.12636(15) 0.0545(14) Uani 1.0 4 d .
C29 C -0.0348(4) 0.9682(9) 0.10926(14) 0.0507(14) Uani 1.0 4 d .
C30 C -0.0187(4) 0.9864(8) 0.07708(15) 0.0544(15) Uani 1.0 4 d .
C31 C 0.0397(4) 0.8190(8) 0.06299(12) 0.0453(13) Uani 1.0 4 d .
C32 C 0.1277(4) 0.6116(7) 0.02724(11) 0.0386(10) Uani 1.0 4 d .
C33 C 0.1691(4) 0.5403(9) -0.00111(13) 0.0508(13) Uani 1.0 4 d .
C34 C 0.2369(4) 0.3520(10) -0.00145(13) 0.0523(13) Uani 1.0 4 d .
C35 C 0.2581(4) 0.2376(8) 0.02711(13) 0.0433(12) Uani 1.0 4 d .
C36 C 0.3219(4) 0.0430(9) 0.03450(14) 0.0521(13) Uani 1.0 4 d .
C37 C 0.3167(4) 0.0092(8) 0.06588(13) 0.0486(13) Uani 1.0 4 d .
C38 C 0.2146(4) 0.3154(7) 0.05541(12) 0.0380(11) Uani 1.0 4 d .
C39 C 0.1470(4) 0.5066(7) 0.05685(11) 0.0411(12) Uani 1.0 4 d .
C40 C 0.0882(4) 0.6384(7) 0.07961(11) 0.0395(11) Uani 1.0 4 d .
C41 C 0.0241(5) 0.9515(9) 0.00706(13) 0.0584(15) Uani 1.0 4 d .
C42 C 0.2291(4) 0.1797(9) 0.11226(12) 0.0499(13) Uani 1.0 4 d .
C43 C 0.2823(5) 0.2722(12) -0.03194(14) 0.0649(16) Uani 1.0 4 d .
C44 C 0.3210(8) 0.4864(16) -0.0509(3) 0.050(3) Uiso 0.5000 4 d .
C45 C 0.3633(10) 0.421(2) -0.0793(3) 0.065(3) Uiso 0.5000 4 d .
C46 C 0.3660(6) 0.1289(19) -0.08904(17) 0.122(4) Uani 1.0 4 d .
C47 C 0.3369(11) 0.016(3) -0.0685(4) 0.075(4) Uiso 0.5000 4 d .
C48 C 0.2922(10) 0.071(3) -0.0392(3) 0.067(3) Uiso 0.5000 4 d .
C49 C 0.4202(10) 0.089(2) -0.0638(3) 0.064(3) Uiso 0.5000 4 d .
C50 C 0.3815(8) 0.1649(18) -0.0355(3) 0.054(3) Uiso 0.5000 4 d .
C51 C 0.2204(9) 0.2162(18) -0.0597(3) 0.057(3) Uiso 0.5000 4 d .
C52 C 0.2596(10) 0.135(2) -0.0887(3) 0.068(3) Uiso 0.5000 4 d .
H1 H 0.3189 0.5062 -0.3206 0.0529 Uiso 1.0 4 calc R
H2 H 0.2139 0.2372 -0.3443 0.0515 Uiso 1.0 4 calc R
H3 H 0.1453 -0.0752 -0.3164 0.0564 Uiso 1.0 4 calc R
H4 H 0.1738 -0.1119 -0.2625 0.0537 Uiso 1.0 4 calc R
H7 H 0.3900 0.3598 -0.1777 0.0589 Uiso 1.0 4 calc R
H10 H 0.5903 1.0399 -0.2178 0.0596 Uiso 1.0 4 calc R
H11 H 0.5745 1.1122 -0.2741 0.0559 Uiso 1.0 4 calc R
H15A H 0.1917 -0.0294 -0.2103 0.0718 Uiso 1.0 4 calc R
H15B H 0.2493 0.1252 -0.1846 0.0718 Uiso 1.0 4 calc R
H15C H 0.3053 -0.0920 -0.2008 0.0718 Uiso 1.0 4 calc R
H16A H 0.4525 0.6655 -0.3168 0.0572 Uiso 1.0 4 calc R
H16B H 0.5033 0.9183 -0.3207 0.0572 Uiso 1.0 4 calc R
H16C H 0.3857 0.8973 -0.3126 0.0572 Uiso 1.0 4 calc R
H27 H 0.0995 0.5027 0.1240 0.0541 Uiso 1.0 4 calc R
H28 H -0.0008 0.7846 0.1484 0.0654 Uiso 1.0 4 calc R
H29 H -0.0772 1.0786 0.1195 0.0608 Uiso 1.0 4 calc R
H30 H -0.0474 1.1110 0.0653 0.0653 Uiso 1.0 4 calc R
H33 H 0.1516 0.6182 -0.0200 0.0610 Uiso 1.0 4 calc R
H36 H 0.3607 -0.0462 0.0200 0.0626 Uiso 1.0 4 calc R
H37 H 0.3521 -0.1090 0.0771 0.0583 Uiso 1.0 4 calc R
H41A H 0.0687 1.0871 0.0044 0.0701 Uiso 1.0 4 calc R
H41B H -0.0435 1.0054 0.0129 0.0701 Uiso 1.0 4 calc R
H41C H 0.0204 0.8637 -0.0127 0.0701 Uiso 1.0 4 calc R
H42A H 0.2459 0.3349 0.1206 0.0599 Uiso 1.0 4 calc R
H42B H 0.2687 0.0600 0.1233 0.0599 Uiso 1.0 4 calc R
H42C H 0.1570 0.1491 0.1153 0.0599 Uiso 1.0 4 calc R

loop_
_atom_site_aniso_label
_atom_site_aniso_U_11
_atom_site_aniso_U_22
_atom_site_aniso_U_33
_atom_site_aniso_U_12
_atom_site_aniso_U_13
_atom_site_aniso_U_23
N1 0.035(3) 0.040(2) 0.055(3) -0.0016(16) 0.0077(19) 0.011(2)
N2 0.028(3) 0.0352(19) 0.056(3) -0.0017(15) 0.0014(18) 0.0052(18)
N3 0.041(3) 0.035(2) 0.062(3) -0.0006(16) -0.011(2) 0.013(2)
N4 0.031(3) 0.0331(18) 0.054(3) 0.0026(15) -0.0071(18) 0.0070(17)
C1 0.036(3) 0.040(3) 0.056(4) 0.001(2) 0.002(3) 0.010(3)
C2 0.038(3) 0.043(3) 0.047(3) -0.001(2) -0.006(2) 0.001(2)
C3 0.031(3) 0.044(3) 0.066(4) 0.0032(19) -0.008(3) -0.003(3)
C4 0.026(3) 0.031(3) 0.077(4) -0.0034(18) 0.006(3) 0.005(3)
C5 0.032(3) 0.033(3) 0.054(3) 0.0031(18) 0.003(2) 0.007(3)
C6 0.029(3) 0.042(3) 0.062(4) 0.009(2) 0.004(3) 0.002(3)
C7 0.043(3) 0.059(3) 0.046(3) 0.011(3) 0.001(3) 0.006(3)
C8 0.047(4) 0.051(3) 0.045(3) 0.016(3) 0.004(3) -0.009(3)
C9 0.036(3) 0.040(3) 0.050(4) 0.010(3) 0.001(2) -0.007(3)
C10 0.036(3) 0.046(3) 0.067(4) 0.000(2) 0.001(3) -0.012(3)
C11 0.029(3) 0.040(3) 0.071(4) -0.0060(19) 0.007(3) 0.000(3)
C12 0.030(3) 0.037(3) 0.041(3) 0.0083(18) -0.000(2) 0.003(2)
C13 0.030(3) 0.034(3) 0.041(3) 0.0042(17) 0.0027(19) 0.004(2)
C14 0.031(3) 0.028(2) 0.050(3) 0.0034(17) 0.009(2) 0.003(2)
C15 0.050(4) 0.059(3) 0.071(4) -0.000(3) 0.014(3) 0.027(3)
C16 0.045(3) 0.045(3) 0.054(3) -0.001(2) 0.001(3) 0.016(3)
C17 0.043(4) 0.070(4) 0.053(4) 0.014(3) 0.000(3) -0.010(3)
C20 0.080(6) 0.113(6) 0.087(5) 0.013(5) -0.017(4) -0.027(5)
C27 0.040(3) 0.035(3) 0.060(4) 0.001(2) -0.002(3) -0.000(3)
C28 0.044(4) 0.044(3) 0.076(4) 0.004(3) 0.001(3) 0.003(3)
C29 0.023(3) 0.049(3) 0.080(4) 0.006(2) -0.006(3) -0.014(3)
C30 0.034(3) 0.037(3) 0.093(5) 0.004(2) -0.018(3) 0.004(3)
C31 0.031(3) 0.034(3) 0.070(4) -0.0045(19) -0.016(3) 0.013(3)
C32 0.028(3) 0.031(2) 0.056(3) 0.0004(17) -0.000(3) 0.015(3)
C33 0.041(3) 0.051(3) 0.061(4) -0.002(3) -0.007(3) 0.021(3)
C34 0.027(3) 0.071(4) 0.059(4) -0.005(3) -0.002(3) 0.010(3)
C35 0.032(3) 0.044(3) 0.054(4) -0.003(2) -0.005(3) 0.008(3)
C36 0.041(4) 0.048(3) 0.068(4) 0.010(3) -0.006(3) -0.004(3)
C37 0.036(3) 0.038(3) 0.071(4) 0.010(2) -0.006(3) 0.004(3)
C38 0.030(3) 0.025(2) 0.059(4) 0.0004(16) -0.007(2) 0.011(2)
C39 0.031(3) 0.029(3) 0.064(4) -0.0081(18) -0.006(3) 0.010(2)
C40 0.027(3) 0.029(2) 0.063(4) -0.0044(17) -0.002(3) 0.007(3)
C41 0.053(4) 0.044(3) 0.078(4) 0.004(3) -0.022(3) 0.020(3)
C42 0.035(3) 0.051(3) 0.064(4) 0.001(2) -0.001(3) 0.016(3)
C43 0.039(4) 0.096(5) 0.060(4) 0.003(3) 0.000(3) 0.007(4)
C46 0.075(6) 0.228(11) 0.064(5) 0.039(6) 0.006(4) 0.022(7)

loop_
_atom_type_symbol
_atom_type_description
_atom_type_scat_dispersion_real
_atom_type_scat_dispersion_imag
_atom_type_scat_source
C C 0.0033 0.0016
;
International Tables for Crystallography
(1992, Vol. C, Tables 4.2.6.8 and 6.1.1.4)
;
H H 0.0000 0.0000
;
International Tables for Crystallography
(1992, Vol. C, Table 6.1.1.4)
;
N N 0.0061 0.0033
;
International Tables for Crystallography
(1992, Vol. C, Tables 4.2.6.8 and 6.1.1.4)
;

loop_
_geom_angle_atom_site_label_1
_geom_angle_atom_site_label_2
_geom_angle_atom_site_label_3
_geom_angle
_geom_angle_publ_flag
C5 N1 C6 108.5(4) yes
C5 N1 C15 125.1(4) yes
C6 N1 C15 126.3(5) yes
C11 N2 C12 109.0(4) yes
C11 N2 C16 122.5(4) yes
C12 N2 C16 128.6(4) yes
C31 N3 C32 108.6(4) yes
C31 N3 C41 125.0(4) yes
C32 N3 C41 126.3(5) yes
C37 N4 C38 108.1(4) yes
C37 N4 C42 123.5(4) yes
C38 N4 C42 128.3(4) yes
C2 C1 C14 120.9(5) yes
C1 C2 C3 121.5(5) yes
C2 C3 C4 120.9(5) yes
C3 C4 C5 117.6(5) yes
N1 C5 C4 128.0(5) yes
N1 C5 C14 109.2(4) yes
C4 C5 C14 122.9(5) yes
N1 C6 C7 125.4(5) yes
N1 C6 C13 109.9(4) yes
C7 C6 C13 124.6(4) yes
C6 C7 C8 119.8(5) yes
C7 C8 C9 118.0(5) yes
C7 C8 C17 119.3(5) yes
C9 C8 C17 122.7(5) yes
C8 C9 C10 132.5(5) yes
C8 C9 C12 121.2(4) yes
C10 C9 C12 106.3(5) yes
C9 C10 C11 107.7(5) yes
N2 C11 C10 110.0(5) yes
N2 C12 C9 107.1(4) yes
N2 C12 C13 131.4(4) yes
C9 C12 C13 121.5(4) yes
C6 C13 C12 114.9(4) yes
C6 C13 C14 106.7(4) yes
C12 C13 C14 138.4(4) yes
C1 C14 C5 116.3(4) yes
C1 C14 C13 138.1(4) yes
C5 C14 C13 105.6(4) yes
C8 C17 C18 122.0(6) yes
C8 C17 C22 123.6(7) yes
C8 C17 C24 114.8(6) yes
C8 C17 C25 124.3(7) yes
C18 C17 C22 113.6(8) yes
C18 C17 C24 97.0(7) yes
C18 C17 C25 50.5(7) yes
C22 C17 C24 64.2(7) yes
C22 C17 C25 84.3(8) yes
C24 C17 C25 120.9(8) yes
C17 C18 C19 119.9(11) yes
C17 C18 C25 55.2(7) yes
C17 C18 C26 92.3(9) yes
C19 C18 C25 91.4(11) yes
C19 C18 C26 40.4(9) yes
C25 C18 C26 51.1(9) yes
C18 C19 C20 117.5(13) yes
C18 C19 C25 39.4(7) yes
C18 C19 C26 84.3(14) yes
C20 C19 C25 92.1(10) yes
C20 C19 C26 65.3(12) yes
C25 C19 C26 44.9(11) yes
C19 C20 C21 124.7(11) yes
C19 C20 C23 99.5(9) yes
C19 C20 C26 48.9(10) yes
C21 C20 C23 63.8(8) yes
C21 C20 C26 89.6(10) yes
C23 C20 C26 116.2(9) yes
C20 C21 C22 116.0(12) yes
C20 C21 C23 63.6(8) yes
C20 C21 C26 45.2(7) yes
C22 C21 C23 86.3(10) yes
C22 C21 C26 83.5(10) yes
C23 C21 C26 90.1(10) yes
C17 C22 C21 125.6(11) yes
C17 C22 C24 61.0(7) yes
C17 C22 C25 45.4(6) yes
C21 C22 C24 93.7(10) yes
C21 C22 C25 95.0(9) yes
C24 C22 C25 92.6(8) yes
C20 C23 C21 52.6(7) yes
C20 C23 C24 118.8(9) yes
C21 C23 C24 92.8(10) yes
C17 C24 C22 54.9(6) yes
C17 C24 C23 116.6(9) yes
C22 C24 C23 87.0(9) yes
C17 C25 C18 74.4(8) yes
C17 C25 C19 104.7(8) yes
C17 C25 C22 50.3(6) yes
C17 C25 C26 125.2(10) yes
C18 C25 C19 49.2(9) yes
C18 C25 C22 106.0(10) yes
C18 C25 C26 85.2(11) yes
C19 C25 C22 97.8(8) yes
C19 C25 C26 36.1(9) yes
C22 C25 C26 90.4(9) yes
C18 C26 C19 55.3(11) yes
C18 C26 C20 100.6(10) yes
C18 C26 C21 101.4(9) yes
C18 C26 C25 43.7(8) yes
C19 C26 C20 65.8(12) yes
C19 C26 C21 101.8(13) yes
C19 C26 C25 99.0(14) yes
C20 C26 C21 45.3(7) yes
C20 C26 C25 122.0(12) yes
C21 C26 C25 91.1(10) yes
C28 C27 C40 119.8(5) yes
C27 C28 C29 121.0(6) yes
C28 C29 C30 120.7(5) yes
C29 C30 C31 117.9(5) yes
N3 C31 C30 127.2(5) yes
N3 C31 C40 109.4(4) yes
C30 C31 C40 123.3(5) yes
N3 C32 C33 125.6(5) yes
N3 C32 C39 109.0(4) yes
C33 C32 C39 125.4(4) yes
C32 C33 C34 119.2(5) yes
C33 C34 C35 118.3(5) yes
C33 C34 C43 119.9(5) yes
C35 C34 C43 121.7(5) yes
C34 C35 C36 131.9(5) yes
C34 C35 C38 120.8(5) yes
C36 C35 C38 107.3(5) yes
C35 C36 C37 107.4(5) yes
N4 C37 C36 110.0(5) yes
N4 C38 C35 107.1(4) yes
N4 C38 C39 130.2(5) yes
C35 C38 C39 122.7(5) yes
C32 C39 C38 113.7(4) yes
C32 C39 C40 106.1(4) yes
C38 C39 C40 140.2(5) yes
C27 C40 C31 117.2(4) yes
C27 C40 C39 136.0(4) yes
C31 C40 C39 106.8(4) yes
C34 C43 C44 110.1(6) yes
C34 C43 C48 124.0(8) yes
C34 C43 C50 125.3(6) yes
C34 C43 C51 122.5(6) yes
C44 C43 C48 125.7(9) yes
C44 C43 C50 88.8(7) yes
C44 C43 C51 86.3(7) yes
C48 C43 C50 58.1(8) yes
C48 C43 C51 69.2(8) yes
C50 C43 C51 109.1(7) yes
C43 C44 C45 112.2(8) yes
C44 C45 C46 118.6(9) yes
C45 C46 C47 110.6(10) yes
C45 C46 C49 89.0(8) yes
C45 C46 C52 87.2(8) yes
C47 C46 C49 57.6(10) yes
C47 C46 C52 70.9(10) yes
C49 C46 C52 122.9(9) yes
C46 C47 C48 133.2(13) yes
C46 C47 C49 67.9(11) yes
C46 C47 C50 103.1(11) yes
C46 C47 C51 94.7(10) yes
C46 C47 C52 62.5(9) yes
C48 C47 C49 99.3(13) yes
C48 C47 C50 47.5(8) yes
C48 C47 C51 51.1(8) yes
C48 C47 C52 96.8(11) yes
C49 C47 C50 52.0(9) yes
C49 C47 C51 119.4(11) yes
C49 C47 C52 124.4(13) yes
C50 C47 C51 80.2(8) yes
C50 C47 C52 118.2(10) yes
C51 C47 C52 46.1(7) yes
C43 C48 C47 119.2(12) yes
C43 C48 C49 100.3(9) yes
C43 C48 C50 71.0(9) yes
C43 C48 C51 64.0(8) yes
C47 C48 C49 36.3(8) yes
C47 C48 C50 79.6(10) yes
C47 C48 C51 83.0(10) yes
C49 C48 C50 43.5(7) yes
C49 C48 C51 101.6(9) yes
C50 C48 C51 114.1(11) yes
C46 C49 C47 54.5(10) yes
C46 C49 C48 88.5(9) yes
C46 C49 C50 117.3(11) yes
C47 C49 C48 44.4(9) yes
C47 C49 C50 85.0(12) yes
C48 C49 C50 40.7(7) yes
C43 C50 C47 89.0(8) yes
C43 C50 C48 50.9(7) yes
C43 C50 C49 123.8(10) yes
C47 C50 C48 52.8(9) yes
C47 C50 C49 43.1(8) yes
C48 C50 C49 95.8(10) yes
C43 C51 C47 80.8(7) yes
C43 C51 C48 46.8(7) yes
C43 C51 C52 124.5(10) yes
C47 C51 C48 45.9(8) yes
C47 C51 C52 49.8(8) yes
C48 C51 C52 95.3(10) yes
C46 C52 C47 46.6(8) yes
C46 C52 C51 112.5(10) yes
C47 C52 C51 84.1(10) yes
C2 C1 H1 119.585 no
C14 C1 H1 119.549 no
C1 C2 H2 119.262 no
C3 C2 H2 119.278 no
C2 C3 H3 119.534 no
C4 C3 H3 119.563 no
C3 C4 H4 121.207 no
C5 C4 H4 121.219 no
C6 C7 H7 120.116 no
C8 C7 H7 120.094 no
C9 C10 H10 126.152 no
C11 C10 H10 126.186 no
N2 C11 H11 125.003 no
C10 C11 H11 125.026 no
N1 C15 H15A 109.465 no
N1 C15 H15B 109.472 no
N1 C15 H15C 109.460 no
H15A C15 H15B 109.471 no
H15A C15 H15C 109.474 no
H15B C15 H15C 109.486 no
N2 C16 H16A 109.469 no
N2 C16 H16B 109.459 no
N2 C16 H16C 109.470 no
H16A C16 H16B 109.475 no
H16A C16 H16C 109.478 no
H16B C16 H16C 109.475 no
C28 C27 H27 120.073 no
C40 C27 H27 120.103 no
C27 C28 H28 119.511 no
C29 C28 H28 119.507 no
C28 C29 H29 119.630 no
C30 C29 H29 119.661 no
C29 C30 H30 121.062 no
C31 C30 H30 121.087 no
C32 C33 H33 120.405 no
C34 C33 H33 120.423 no
C35 C36 H36 126.329 no
C37 C36 H36 126.300 no
N4 C37 H37 124.989 no
C36 C37 H37 124.982 no
N3 C41 H41A 109.481 no
N3 C41 H41B 109.480 no
N3 C41 H41C 109.470 no
H41A C41 H41B 109.471 no
H41A C41 H41C 109.453 no
H41B C41 H41C 109.472 no
N4 C42 H42A 109.466 no
N4 C42 H42B 109.456 no
N4 C42 H42C 109.452 no
H42A C42 H42B 109.492 no
H42A C42 H42C 109.477 no
H42B C42 H42C 109.484 no

loop_
_geom_bond_atom_site_label_1
_geom_bond_atom_site_label_2
_geom_bond_distance
_geom_bond_publ_flag
N1 C5 1.367(6) yes
N1 C6 1.374(6) yes
N1 C15 1.454(7) yes
N2 C11 1.372(6) yes
N2 C12 1.374(6) yes
N2 C16 1.456(6) yes
N3 C31 1.385(7) yes
N3 C32 1.389(6) yes
N3 C41 1.442(7) yes
N4 C37 1.388(6) yes
N4 C38 1.396(6) yes
N4 C42 1.438(7) yes
C1 C2 1.372(7) yes
C1 C14 1.402(7) yes
C2 C3 1.396(7) yes
C3 C4 1.373(8) yes
C4 C5 1.407(7) yes
C5 C14 1.431(6) yes
C6 C7 1.409(7) yes
C6 C13 1.397(7) yes
C7 C8 1.391(7) yes
C8 C9 1.419(7) yes
C8 C17 1.480(8) yes
C9 C10 1.432(7) yes
C9 C12 1.413(7) yes
C10 C11 1.338(8) yes
C12 C13 1.430(6) yes
C13 C14 1.438(6) yes
C17 C18 1.500(13) yes
C17 C22 1.383(14) yes
C17 C24 1.479(12) yes
C17 C25 1.279(12) yes
C18 C19 1.43(2) yes
C18 C25 1.201(16) yes
C18 C26 1.732(19) yes
C19 C20 1.367(18) yes
C19 C25 1.89(2) yes
C19 C26 1.13(3) yes
C20 C21 1.365(17) yes
C20 C23 1.540(14) yes
C20 C26 1.362(17) yes
C21 C22 1.409(19) yes
C21 C23 1.542(18) yes
C21 C26 1.92(2) yes
C22 C24 1.522(16) yes
C22 C25 1.788(16) yes
C23 C24 1.412(16) yes
C25 C26 1.353(18) yes
C27 C28 1.387(7) yes
C27 C40 1.399(7) yes
C28 C29 1.374(8) yes
C29 C30 1.391(9) yes
C30 C31 1.368(7) yes
C31 C40 1.405(7) yes
C32 C33 1.387(7) yes
C32 C39 1.420(7) yes
C33 C34 1.400(7) yes
C34 C35 1.409(8) yes
C34 C43 1.502(8) yes
C35 C36 1.430(7) yes
C35 C38 1.408(8) yes
C36 C37 1.352(9) yes
C38 C39 1.413(6) yes
C39 C40 1.454(7) yes
C43 C44 1.552(12) yes
C43 C48 1.197(14) yes
C43 C50 1.458(12) yes
C43 C51 1.475(12) yes
C44 C45 1.385(16) yes
C45 C46 1.719(16) yes
C46 C47 1.155(17) yes
C46 C49 1.313(14) yes
C46 C52 1.411(15) yes
C47 C48 1.41(2) yes
C47 C49 1.197(19) yes
C47 C50 1.746(18) yes
C47 C51 1.957(18) yes
C47 C52 1.503(19) yes
C48 C49 1.996(18) yes
C48 C50 1.309(17) yes
C48 C51 1.534(17) yes
C49 C50 1.380(16) yes
C51 C52 1.417(16) yes
C1 H1 0.950 no
C2 H2 0.950 no
C3 H3 0.950 no
C4 H4 0.950 no
C7 H7 0.950 no
C10 H10 0.950 no
C11 H11 0.950 no
C15 H15A 0.980 no
C15 H15B 0.980 no
C15 H15C 0.980 no
C16 H16A 0.980 no
C16 H16B 0.980 no
C16 H16C 0.980 no
C27 H27 0.950 no
C28 H28 0.950 no
C29 H29 0.950 no
C30 H30 0.950 no
C33 H33 0.950 no
C36 H36 0.950 no
C37 H37 0.950 no
C41 H41A 0.980 no
C41 H41B 0.980 no
C41 H41C 0.980 no
C42 H42A 0.980 no
C42 H42B 0.980 no
C42 H42C 0.980 no

loop_
_geom_contact_atom_site_label_1
_geom_contact_atom_site_label_2
_geom_contact_distance
_geom_contact_publ_flag
_geom_contact_site_symmetry_2
N1 C1 3.570(7) no .
N1 C12 3.576(6) no .
N2 C8 3.592(7) no .
N2 C14 3.415(6) no .
N3 C27 3.576(7) no .
N3 C38 3.570(6) no .
N4 C34 3.595(7) no .
N4 C40 3.433(6) no .
C1 C4 2.817(7) no .
C1 C12 3.551(7) no .
C1 C16 3.323(7) no .
C2 C5 2.742(7) no .
C3 C14 2.820(7) no .
C4 C6 3.599(7) no .
C4 C15 3.070(9) no .
C5 C7 3.588(7) no .
C6 C9 2.757(7) no .
C7 C12 2.804(7) no .
C7 C15 3.053(8) no .
C7 C22 3.004(13) no .
C7 C24 2.922(13) no .
C7 C25 3.590(12) no .
C8 C13 2.895(7) no .
C9 C18 3.075(13) no .
C9 C25 3.071(12) no .
C10 C17 3.193(8) no .
C10 C18 3.056(13) no .
C10 C25 3.216(12) no .
C13 C16 3.228(7) no .
C14 C16 3.503(7) no .
C17 C20 2.815(10) no .
C18 C23 2.559(16) no .
C19 C24 2.719(19) no .
C23 C25 2.772(15) no .
C24 C26 2.824(17) no .
C27 C30 2.799(7) no .
C27 C38 3.547(7) no .
C27 C42 3.300(7) no .
C28 C31 2.733(9) no .
C29 C40 2.791(7) no .
C30 C32 3.584(7) no .
C30 C41 3.043(9) no .
C31 C33 3.595(8) no .
C32 C35 2.745(6) no .
C33 C38 2.794(8) no .
C33 C41 3.052(7) no .
C33 C44 2.941(12) no .
C33 C48 3.531(14) no .
C33 C51 3.181(12) no .
C34 C39 2.892(8) no .
C35 C48 3.016(14) no .
C35 C50 3.154(12) no .
C36 C43 3.162(9) no .
C36 C48 3.170(15) no .
C36 C50 3.161(13) no .
C39 C42 3.199(7) no .
C40 C42 3.503(7) no .
C43 C46 2.796(10) no .
C44 C47 2.795(16) no .
C44 C49 2.676(15) no .
C44 C52 2.696(16) no .
C45 C48 2.793(18) no .
C45 C50 2.386(16) no .
C45 C51 2.377(17) no .
N1 C9 3.588(6) no 1_545
N2 C4 3.596(6) no 3_555
N2 C5 3.468(6) no 1_565
N3 C35 3.587(6) no 1_565
N4 C31 3.532(6) no 1_545
C4 N2 3.596(6) no 3_455
C4 C11 3.594(7) no 3_465
C5 N2 3.468(6) no 1_545
C5 C11 3.548(7) no 3_465
C6 C10 3.514(7) no 1_545
C9 N1 3.588(6) no 1_565
C9 C15 3.573(8) no 1_565
C10 C6 3.514(7) no 1_565
C11 C4 3.594(7) no 3_565
C11 C5 3.548(7) no 3_565
C15 C9 3.573(8) no 1_545
C15 C18 3.250(13) no 3_455
C15 C24 3.595(13) no 3_455
C18 C15 3.250(13) no 3_555
C19 C52 3.59(2) no 3_565
C20 C52 3.243(15) no 3_555
C21 C45 2.965(19) no .
C21 C46 3.267(17) no 1_565
C21 C47 3.46(2) no 1_565
C21 C49 3.167(18) no 1_565
C22 C45 3.203(17) no .
C23 C26 3.349(18) no 1_545
C23 C51 3.295(16) no 3_555
C23 C52 2.602(17) no 3_555
C24 C15 3.595(13) no 3_555
C24 C25 3.387(14) no 1_545
C24 C26 3.114(17) no 1_545
C25 C24 3.387(14) no 1_565
C26 C23 3.349(18) no 1_565
C26 C24 3.114(17) no 1_565
C26 C46 3.525(18) no 1_565
C31 N4 3.532(6) no 1_565
C31 C37 3.500(7) no 3_455
C32 C36 3.573(7) no 1_565
C35 N3 3.587(6) no 1_545
C36 C32 3.573(7) no 1_545
C37 C31 3.500(7) no 3_555
C41 C50 3.412(12) no 3_465
C44 C47 3.118(16) no 1_565
C44 C48 3.392(16) no 1_565
C45 C21 2.965(19) no .
C45 C22 3.203(17) no .
C45 C47 3.440(17) no 1_565
C46 C21 3.267(17) no 1_545
C46 C26 3.525(18) no 1_545
C47 C21 3.46(2) no 1_545
C47 C44 3.118(16) no 1_545
C47 C45 3.440(17) no 1_545
C48 C44 3.392(16) no 1_545
C49 C21 3.167(18) no 1_545
C50 C41 3.412(12) no 3_565
C51 C23 3.295(16) no 3_455
C52 C19 3.59(2) no 3_465
C52 C20 3.243(15) no 3_455
C52 C23 2.602(17) no 3_455
N1 H4 2.7536 no .
N1 H7 2.6991 no .
N2 H1 3.3769 no .
N2 H10 3.1358 no .
N3 H30 2.7123 no .
N3 H33 2.6951 no .
N4 H27 3.3560 no .
N4 H36 3.1616 no .
C1 H3 3.2625 no .
C1 H16A 2.7056 no .
C1 H16C 3.2005 no .
C2 H4 3.2720 no .
C3 H1 3.2662 no .
C4 H2 3.2568 no .
C4 H15A 2.7340 no .
C4 H15C 3.4550 no .
C5 H1 3.2744 no .
C5 H3 3.2431 no .
C5 H15A 2.6091 no .
C5 H15B 3.2202 no .
C5 H15C 2.9835 no .
C6 H15A 3.2632 no .
C6 H15B 2.6671 no .
C6 H15C 2.9467 no .
C7 H15B 2.7887 no .
C7 H15C 3.3295 no .
C8 H10 2.9644 no .
C9 H7 3.2745 no .
C9 H11 3.1560 no .
C11 H16A 3.1791 no .
C11 H16B 2.5483 no .
C11 H16C 3.0028 no .
C12 H1 3.4714 no .
C12 H10 3.1960 no .
C12 H11 3.1473 no .
C12 H16A 2.7364 no .
C12 H16B 3.2950 no .
C12 H16C 2.9286 no .
C13 H1 2.9438 no .
C13 H7 3.3273 no .
C13 H16A 3.0557 no .
C13 H16C 3.4282 no .
C14 H2 3.2651 no .
C14 H4 3.3499 no .
C14 H16A 3.0414 no .
C14 H16C 3.5329 no .
C15 H4 2.8496 no .
C15 H7 2.7902 no .
C16 H1 2.5949 no .
C16 H11 2.7358 no .
C17 H7 2.6336 no .
C17 H10 3.0914 no .
C18 H10 2.5538 no .
C22 H7 2.7322 no .
C24 H7 2.6729 no .
C25 H10 2.7936 no .
C27 H29 3.2566 no .
C27 H42A 2.8810 no .
C27 H42C 2.9535 no .
C28 H30 3.2639 no .
C29 H27 3.2575 no .
C30 H28 3.2571 no .
C30 H41A 3.3565 no .
C30 H41B 2.7542 no .
C31 H27 3.2607 no .
C31 H29 3.2237 no .
C31 H41A 2.9531 no .
C31 H41B 2.6254 no .
C31 H41C 3.2443 no .
C32 H41A 2.9861 no .
C32 H41B 3.2505 no .
C32 H41C 2.6432 no .
C33 H41A 3.3990 no .
C33 H41C 2.7445 no .
C34 H36 2.9475 no .
C35 H33 3.2774 no .
C35 H37 3.1612 no .
C37 H42A 3.1264 no .
C37 H42B 2.5422 no .
C37 H42C 3.0912 no .
C38 H27 3.4642 no .
C38 H36 3.2045 no .
C38 H37 3.1674 no .
C38 H42A 2.8118 no .
C38 H42B 3.3147 no .
C38 H42C 2.8286 no .
C39 H27 2.9281 no .
C39 H33 3.3378 no .
C39 H42A 3.1720 no .
C39 H42C 3.2225 no .
C40 H28 3.2667 no .
C40 H30 3.2962 no .
C40 H42A 3.2285 no .
C40 H42C 3.3076 no .
C41 H30 2.8066 no .
C41 H33 2.7935 no .
C42 H27 2.5679 no .
C42 H37 2.7592 no .
C43 H33 2.6739 no .
C43 H36 3.0463 no .
C44 H33 2.7075 no .
C48 H36 2.7650 no .
C50 H36 2.6674 no .
C51 H33 2.9910 no .
H1 H2 2.3054 no .
H1 H16A 1.9970 no .
H1 H16B 3.3916 no .
H1 H16C 2.4242 no .
H2 H3 2.3286 no .
H3 H4 2.3343 no .
H4 H15A 2.2842 no .
H4 H15C 3.1570 no .
H7 H15B 2.3144 no .
H7 H15C 2.9784 no .
H10 H11 2.4443 no .
H11 H16A 3.5231 no .
H11 H16B 2.4601 no .
H11 H16C 3.2332 no .
H27 H28 2.3315 no .
H27 H42A 2.1684 no .
H27 H42B 3.3768 no .
H27 H42C 2.1872 no .
H28 H29 2.3121 no .
H29 H30 2.3518 no .
H30 H41A 3.0194 no .
H30 H41B 2.3103 no .
H33 H41A 3.0731 no .
H33 H41C 2.2553 no .
H36 H37 2.4593 no .
H37 H42A 3.4400 no .
H37 H42B 2.4533 no .
H37 H42C 3.3919 no .
N1 H10 3.1456 no 3_465
N2 H3 3.1840 no 3_555
N2 H4 2.9577 no 3_555
N3 H36 3.0961 no 3_455
N3 H37 3.5840 no 3_455
N4 H29 3.1728 no 3_565
N4 H30 2.9893 no 3_565
C1 H11 3.2207 no 3_465
C1 H16C 3.0426 no 1_545
C1 H28 3.3793 no 2_544
C1 H42B 3.1801 no 2_554
C2 H11 3.0563 no 3_465
C2 H16C 2.8175 no 1_545
C2 H27 3.4536 no 2_544
C2 H28 3.2623 no 4_564
C2 H42A 3.2900 no 2_544
C2 H42B 3.0079 no 2_554
C3 H1 3.5504 no 1_545
C3 H11 2.8374 no 3_465
C3 H16A 3.3400 no 3_455
C3 H16C 2.7720 no 1_545
C3 H28 3.3034 no 4_564
C3 H29 3.5567 no 4_564
C3 H42A 3.4560 no 2_544
C4 H11 2.7442 no 3_465
C4 H16C 2.9886 no 1_545
C5 H10 3.3604 no 3_465
C5 H11 2.8898 no 3_465
C5 H16C 3.1782 no 1_545
C6 H15C 3.2842 no 1_565
C7 H10 3.4913 no 1_545
C7 H15C 2.9639 no 1_565
C8 H15A 3.0540 no 3_555
C8 H15C 2.7010 no 1_565
C9 H4 3.0496 no 3_555
C9 H15A 3.0373 no 3_555
C9 H15C 2.7742 no 1_565
C10 H4 2.8510 no 3_555
C10 H15A 3.1904 no 3_555
C10 H15C 3.5167 no 1_565
C11 H3 3.5685 no 3_555
C11 H4 2.7884 no 3_555
C12 H4 3.1241 no 3_555
C12 H15C 3.1341 no 1_565
C13 H4 3.5112 no 1_565
C13 H11 3.5323 no 1_545
C13 H15C 3.4042 no 1_565
C14 H4 3.5626 no 1_565
C14 H11 3.1778 no 3_465
C14 H16C 3.2267 no 1_545
C15 H10 3.3285 no 3_465
C16 H3 2.9490 no 3_555
C16 H27 3.0939 no 2_554
C16 H28 3.2350 no 2_554
C17 H15A 3.0945 no 3_555
C17 H15C 3.4403 no 1_565
C18 H15A 2.7626 no 3_555
C18 H15B 3.2456 no 3_555
C18 H15C 3.2170 no 3_555
C23 H15B 3.4946 no 3_555
C24 H15A 3.2313 no 3_555
C24 H15B 3.0798 no 3_555
C25 H7 3.3595 no 1_565
C25 H15C 3.5965 no 1_565
C27 H2 3.4727 no 2_555
C27 H16B 3.2538 no 2_545
C27 H16C 3.5162 no 2_545
C27 H37 3.2516 no 3_455
C27 H42C 3.2041 no 1_565
C28 H1 3.4287 no 2_555
C28 H2 3.2214 no 4_565
C28 H3 3.5764 no 4_565
C28 H16A 3.2636 no 2_555
C28 H16B 3.1092 no 2_545
C28 H37 3.1413 no 3_455
C28 H42C 2.8582 no 1_565
C29 H2 3.3032 no 4_565
C29 H3 3.5439 no 4_565
C29 H16A 3.5192 no 2_555
C29 H27 3.5853 no 1_565
C29 H37 2.8845 no 3_455
C29 H42A 3.1527 no 3_465
C29 H42C 2.7562 no 1_565
C30 H37 2.7501 no 3_455
C30 H42C 2.9905 no 1_565
C31 H36 3.3766 no 3_455
C31 H37 2.8246 no 3_455
C31 H42C 3.3068 no 1_565
C32 H36 3.5722 no 3_455
C32 H41A 3.2427 no 1_545
C33 H36 3.5806 no 1_565
C33 H41A 2.9170 no 1_545
C34 H41A 2.7047 no 1_545
C34 H41B 3.0831 no 3_565
C35 H30 3.1672 no 3_565
C35 H41A 2.8250 no 1_545
C35 H41B 3.0695 no 3_565
C36 H30 2.9355 no 3_565
C36 H41B 3.2654 no 3_565
C37 H29 3.5679 no 3_565
C37 H30 2.8173 no 3_565
C38 H30 3.2091 no 3_565
C38 H41A 3.1885 no 1_545
C39 H30 3.4436 no 1_545
C39 H37 3.5966 no 1_565
C39 H41A 3.4355 no 1_545
C40 H30 3.5568 no 1_545
C40 H37 3.1347 no 3_455
C40 H42C 3.4110 no 1_565
C41 H36 3.2157 no 3_455
C42 H1 3.0943 no 2_545
C42 H2 3.2190 no 2_545
C42 H29 2.9304 no 3_565
C43 H41A 3.3942 no 1_545
C43 H41B 3.2550 no 3_565
C44 H41B 3.2596 no 3_565
C44 H41C 3.2191 no 3_565
C48 H33 3.2869 no 1_545
C48 H41A 3.4973 no 1_545
C50 H41A 3.3219 no 3_565
C50 H41B 2.9628 no 3_565
C50 H41C 3.3998 no 3_565
C51 H41A 3.4705 no 1_545
H1 C3 3.5504 no 1_565
H1 C28 3.4287 no 2_544
H1 C42 3.0943 no 2_554
H1 H3 3.3201 no 1_565
H1 H28 3.0267 no 2_544
H1 H42A 3.2445 no 2_554
H1 H42B 2.6777 no 2_554
H1 H42C 2.8677 no 2_554
H2 C27 3.4727 no 2_544
H2 C28 3.2214 no 4_564
H2 C29 3.3032 no 4_564
H2 C42 3.2190 no 2_554
H2 H16B 3.5581 no 3_465
H2 H16C 3.2820 no 1_545
H2 H27 3.1196 no 2_544
H2 H28 2.8432 no 4_564
H2 H29 2.9828 no 4_564
H2 H37 3.5693 no 2_554
H2 H42A 2.7887 no 2_544
H2 H42B 2.3135 no 2_554
H2 H42C 3.3762 no 2_554
H3 N2 3.1840 no 3_455
H3 C11 3.5685 no 3_455
H3 C16 2.9490 no 3_455
H3 C28 3.5764 no 4_564
H3 C29 3.5439 no 4_564
H3 H1 3.3201 no 1_545
H3 H11 3.3310 no 3_465
H3 H16A 2.6066 no 3_455
H3 H16B 2.7208 no 3_455
H3 H16C 3.1943 no 1_545
H3 H28 2.9444 no 4_564
H3 H29 2.8770 no 4_564
H3 H42A 3.0898 no 2_544
H3 H42B 3.4998 no 2_544
H4 N2 2.9577 no 3_455
H4 C9 3.0496 no 3_455
H4 C10 2.8510 no 3_455
H4 C11 2.7884 no 3_455
H4 C12 3.1241 no 3_455
H4 C13 3.5112 no 1_545
H4 C14 3.5626 no 1_545
H4 H10 3.2886 no 3_455
H4 H11 3.1805 no 3_455
H4 H11 3.1781 no 3_465
H4 H16C 3.5289 no 1_545
H7 C25 3.3595 no 1_545
H7 H15C 3.4652 no 1_565
H10 N1 3.1456 no 3_565
H10 C5 3.3604 no 3_565
H10 C7 3.4913 no 1_565
H10 C15 3.3285 no 3_565
H10 H4 3.2886 no 3_555
H10 H15A 3.2226 no 3_555
H10 H15A 3.1144 no 3_565
H10 H15B 3.1752 no 3_565
H11 C1 3.2207 no 3_565
H11 C2 3.0563 no 3_565
H11 C3 2.8374 no 3_565
H11 C4 2.7442 no 3_565
H11 C5 2.8898 no 3_565
H11 C13 3.5323 no 1_565
H11 C14 3.1778 no 3_565
H11 H3 3.3310 no 3_565
H11 H4 3.1805 no 3_555
H11 H4 3.1781 no 3_565
H11 H28 3.5812 no 2_554
H15A C8 3.0540 no 3_455
H15A C9 3.0373 no 3_455
H15A C10 3.1904 no 3_455
H15A C17 3.0945 no 3_455
H15A C18 2.7626 no 3_455
H15A C24 3.2313 no 3_455
H15A H10 3.2226 no 3_455
H15A H10 3.1144 no 3_465
H15B C18 3.2456 no 3_455
H15B C23 3.4946 no 3_455
H15B C24 3.0798 no 3_455
H15B H10 3.1752 no 3_465
H15C C6 3.2842 no 1_545
H15C C7 2.9639 no 1_545
H15C C8 2.7010 no 1_545
H15C C9 2.7742 no 1_545
H15C C10 3.5167 no 1_545
H15C C12 3.1341 no 1_545
H15C C13 3.4042 no 1_545
H15C C17 3.4403 no 1_545
H15C C18 3.2170 no 3_455
H15C C25 3.5965 no 1_545
H15C H7 3.4652 no 1_545
H16A C3 3.3400 no 3_555
H16A C28 3.2636 no 2_544
H16A C29 3.5192 no 2_544
H16A H3 2.6066 no 3_555
H16A H27 3.2471 no 2_554
H16A H28 2.7076 no 2_544
H16A H29 3.2151 no 2_544
H16A H42C 3.2369 no 2_554
H16B C27 3.2538 no 2_554
H16B C28 3.1092 no 2_554
H16B H2 3.5581 no 3_565
H16B H3 2.7208 no 3_555
H16B H27 2.7651 no 2_554
H16B H28 2.4704 no 2_554
H16B H29 3.3463 no 2_544
H16C C1 3.0426 no 1_565
H16C C2 2.8175 no 1_565
H16C C3 2.7720 no 1_565
H16C C4 2.9886 no 1_565
H16C C5 3.1782 no 1_565
H16C C14 3.2267 no 1_565
H16C C27 3.5162 no 2_554
H16C H2 3.2820 no 1_565
H16C H3 3.1943 no 1_565
H16C H4 3.5289 no 1_565
H16C H27 2.7743 no 2_554
H16C H28 3.1570 no 2_554
H16C H42A 3.3548 no 2_554
H16C H42C 3.4269 no 2_554
H27 C2 3.4536 no 2_555
H27 C16 3.0939 no 2_545
H27 C29 3.5853 no 1_545
H27 H2 3.1196 no 2_555
H27 H16A 3.2471 no 2_545
H27 H16B 2.7651 no 2_545
H27 H16C 2.7743 no 2_545
H27 H29 3.3713 no 1_545
H28 C1 3.3793 no 2_555
H28 C2 3.2623 no 4_565
H28 C3 3.3034 no 4_565
H28 C16 3.2350 no 2_545
H28 H1 3.0267 no 2_555
H28 H2 2.8432 no 4_565
H28 H3 2.9444 no 4_565
H28 H11 3.5812 no 2_545
H28 H16A 2.7076 no 2_555
H28 H16B 2.4704 no 2_545
H28 H16C 3.1570 no 2_545
H28 H42C 3.2680 no 1_565
H29 N4 3.1728 no 3_465
H29 C3 3.5567 no 4_565
H29 C37 3.5679 no 3_465
H29 C42 2.9304 no 3_465
H29 H2 2.9828 no 4_565
H29 H3 2.8770 no 4_565
H29 H16A 3.2151 no 2_555
H29 H16B 3.3463 no 2_555
H29 H27 3.3713 no 1_565
H29 H37 3.3647 no 3_455
H29 H42A 2.3965 no 3_465
H29 H42B 2.9065 no 3_465
H29 H42C 3.1345 no 1_565
H30 N4 2.9893 no 3_465
H30 C35 3.1672 no 3_465
H30 C36 2.9355 no 3_465
H30 C37 2.8173 no 3_465
H30 C38 3.2091 no 3_465
H30 C39 3.4436 no 1_565
H30 C40 3.5568 no 1_565
H30 H36 3.3705 no 3_465
H30 H37 3.1977 no 3_455
H30 H37 3.1777 no 3_465
H30 H42C 3.4545 no 1_565
H33 C48 3.2869 no 1_565
H33 H41A 3.3865 no 1_545
H36 N3 3.0961 no 3_555
H36 C31 3.3766 no 3_555
H36 C32 3.5722 no 3_555
H36 C33 3.5806 no 1_545
H36 C41 3.2157 no 3_555
H36 H30 3.3705 no 3_565
H36 H41B 2.9264 no 3_555
H36 H41B 3.3495 no 3_565
H36 H41C 3.1151 no 3_555
H37 N3 3.5840 no 3_555
H37 C27 3.2516 no 3_555
H37 C28 3.1413 no 3_555
H37 C29 2.8845 no 3_555
H37 C30 2.7501 no 3_555
H37 C31 2.8246 no 3_555
H37 C39 3.5966 no 1_545
H37 C40 3.1347 no 3_555
H37 H2 3.5693 no 2_545
H37 H29 3.3647 no 3_555
H37 H30 3.1977 no 3_555
H37 H30 3.1777 no 3_565
H41A C32 3.2427 no 1_565
H41A C33 2.9170 no 1_565
H41A C34 2.7047 no 1_565
H41A C35 2.8250 no 1_565
H41A C38 3.1885 no 1_565
H41A C39 3.4355 no 1_565
H41A C43 3.3942 no 1_565
H41A C48 3.4973 no 1_565
H41A C50 3.3219 no 3_465
H41A C51 3.4705 no 1_565
H41A H33 3.3865 no 1_565
H41B C34 3.0831 no 3_465
H41B C35 3.0695 no 3_465
H41B C36 3.2654 no 3_465
H41B C43 3.2550 no 3_465
H41B C44 3.2596 no 3_465
H41B C50 2.9628 no 3_465
H41B H36 2.9264 no 3_455
H41B H36 3.3495 no 3_465
H41C C44 3.2191 no 3_465
H41C C50 3.3998 no 3_465
H41C H36 3.1151 no 3_455
H42A C2 3.2900 no 2_555
H42A C3 3.4560 no 2_555
H42A C29 3.1527 no 3_565
H42A H1 3.2445 no 2_545
H42A H2 2.7887 no 2_555
H42A H3 3.0898 no 2_555
H42A H16C 3.3548 no 2_545
H42A H29 2.3965 no 3_565
H42B C1 3.1801 no 2_545
H42B C2 3.0079 no 2_545
H42B H1 2.6777 no 2_545
H42B H2 2.3135 no 2_545
H42B H3 3.4998 no 2_555
H42B H29 2.9065 no 3_565
H42C C27 3.2041 no 1_545
H42C C28 2.8582 no 1_545
H42C C29 2.7562 no 1_545
H42C C30 2.9905 no 1_545
H42C C31 3.3068 no 1_545
H42C C40 3.4110 no 1_545
H42C H1 2.8677 no 2_545
H42C H2 3.3762 no 2_545
H42C H16A 3.2369 no 2_545
H42C H16C 3.4269 no 2_545
H42C H28 3.2680 no 1_545
H42C H29 3.1345 no 1_545
H42C H30 3.4545 no 1_545

loop_
_geom_torsion_atom_site_label_1
_geom_torsion_atom_site_label_2
_geom_torsion_atom_site_label_3
_geom_torsion_atom_site_label_4
_geom_torsion
_geom_torsion_publ_flag
C5 N1 C6 C7 -179.1(4) no
C5 N1 C6 C13 1.1(5) no
C6 N1 C5 C4 178.8(4) no
C6 N1 C5 C14 -1.8(5) no
C15 N1 C5 C4 -3.0(7) no
C15 N1 C5 C14 176.4(4) no
C15 N1 C6 C7 2.8(7) no
C15 N1 C6 C13 -177.0(4) no
C11 N2 C12 C9 -0.5(5) no
C11 N2 C12 C13 179.4(4) no
C12 N2 C11 C10 -0.1(5) no
C16 N2 C11 C10 -179.0(4) no
C16 N2 C12 C9 178.3(4) no
C16 N2 C12 C13 -1.8(7) no
C31 N3 C32 C33 -179.0(4) no
C31 N3 C32 C39 -0.9(5) no
C32 N3 C31 C30 177.7(4) no
C32 N3 C31 C40 -0.4(5) no
C41 N3 C31 C30 -4.6(7) no
C41 N3 C31 C40 177.3(4) no
C41 N3 C32 C33 3.4(7) no
C41 N3 C32 C39 -178.5(4) no
C37 N4 C38 C35 -0.5(5) no
C37 N4 C38 C39 -179.8(4) no
C38 N4 C37 C36 0.2(5) no
C42 N4 C37 C36 178.7(4) no
C42 N4 C38 C35 -178.9(4) no
C42 N4 C38 C39 1.8(7) no
C2 C1 C14 C5 -1.4(6) no
C2 C1 C14 C13 179.4(5) no
C14 C1 C2 C3 -0.3(7) no
C1 C2 C3 C4 2.0(7) no
C2 C3 C4 C5 -1.6(7) no
C3 C4 C5 N1 179.2(4) no
C3 C4 C5 C14 -0.2(7) no
N1 C5 C14 C1 -177.8(4) no
N1 C5 C14 C13 1.7(5) no
C4 C5 C14 C1 1.7(6) no
C4 C5 C14 C13 -178.8(4) no
N1 C6 C7 C8 178.8(4) no
N1 C6 C13 C12 -178.5(3) no
N1 C6 C13 C14 -0.1(5) no
C7 C6 C13 C12 1.7(7) no
C7 C6 C13 C14 -179.9(4) no
C13 C6 C7 C8 -1.4(7) no
C6 C7 C8 C9 0.7(7) no
C6 C7 C8 C17 -177.3(4) no
C7 C8 C9 C10 179.5(4) no
C7 C8 C9 C12 -0.5(7) no
C7 C8 C17 C18 157.3(5) no
C7 C8 C17 C22 -33.5(8) no
C7 C8 C17 C24 40.9(7) no
C7 C8 C17 C25 -141.5(5) no
C9 C8 C17 C18 -20.5(8) no
C9 C8 C17 C22 148.7(5) no
C9 C8 C17 C24 -137.0(5) no
C9 C8 C17 C25 40.6(8) no
C17 C8 C9 C10 -2.6(8) no
C17 C8 C9 C12 177.4(4) no
C8 C9 C10 C11 179.1(5) no
C8 C9 C12 N2 -179.1(4) no
C8 C9 C12 C13 0.9(7) no
C10 C9 C12 N2 0.9(5) no
C10 C9 C12 C13 -179.1(4) no
C12 C9 C10 C11 -0.9(5) no
C9 C10 C11 N2 0.6(6) no
N2 C12 C13 C6 178.6(4) no
N2 C12 C13 C14 0.9(9) no
C9 C12 C13 C6 -1.5(6) no
C9 C12 C13 C14 -179.1(4) no
C6 C13 C14 C1 178.4(5) no
C6 C13 C14 C5 -1.0(5) no
C12 C13 C14 C1 -3.8(9) no
C12 C13 C14 C5 176.9(5) no
C8 C17 C18 C19 178.8(6) no
C8 C17 C18 C25 110.2(7) no
C8 C17 C18 C26 147.7(5) no
C8 C17 C22 C21 176.0(7) no
C8 C17 C22 C24 103.7(7) no
C8 C17 C22 C25 -127.8(7) no
C8 C17 C24 C22 -117.0(5) no
C8 C17 C24 C23 178.1(6) no
C8 C17 C25 C18 -105.6(7) no
C8 C17 C25 C19 -144.8(5) no
C8 C17 C25 C22 127.2(7) no
C8 C17 C25 C26 -177.9(7) no
C18 C17 C22 C21 -14.1(13) no
C18 C17 C22 C24 -86.3(7) no
C18 C17 C22 C25 42.1(6) no
C22 C17 C18 C19 8.6(12) no
C22 C17 C18 C25 -60.0(8) no
C22 C17 C18 C26 -22.5(9) no
C18 C17 C24 C22 112.9(6) no
C18 C17 C24 C23 48.0(10) no
C24 C17 C18 C19 -56.2(10) no
C24 C17 C18 C25 -124.8(7) no
C24 C17 C18 C26 -87.3(7) no
C18 C17 C25 C18 0.0(6) no
C18 C17 C25 C19 -39.2(7) no
C18 C17 C25 C22 -127.1(8) no
C18 C17 C25 C26 -72.3(11) no
C25 C17 C18 C19 68.6(10) no
C25 C17 C18 C25 0.0(6) no
C25 C17 C18 C26 37.5(7) no
C22 C17 C24 C22 0.0(6) no
C22 C17 C24 C23 -64.9(9) no
C24 C17 C22 C21 72.2(11) no
C24 C17 C22 C24 0.0(5) no
C24 C17 C22 C25 128.4(7) no
C22 C17 C25 C18 127.1(7) no
C22 C17 C25 C19 88.0(7) no
C22 C17 C25 C22 0.0(6) no
C22 C17 C25 C26 54.9(11) no
C25 C17 C22 C21 -56.2(11) no
C25 C17 C22 C24 -128.4(7) no
C25 C17 C22 C25 -0.0(5) no
C24 C17 C25 C18 71.9(8) no
C24 C17 C25 C19 32.7(10) no
C24 C17 C25 C22 -55.2(7) no
C24 C17 C25 C26 -0.4(14) no
C25 C17 C24 C22 65.3(8) no
C25 C17 C24 C23 0.4(13) no
C17 C18 C19 C20 5.4(18) no
C17 C18 C19 C25 -49.9(8) no
C17 C18 C19 C26 -52.9(13) no
C17 C18 C25 C17 0.0(3) no
C17 C18 C25 C19 126.1(7) no
C17 C18 C25 C22 39.7(5) no
C17 C18 C25 C26 128.7(8) no
C17 C18 C26 C19 136.2(9) no
C17 C18 C26 C20 85.8(9) no
C17 C18 C26 C21 39.6(8) no
C17 C18 C26 C25 -39.9(6) no
C19 C18 C25 C17 -126.1(9) no
C19 C18 C25 C19 0.0(7) no
C19 C18 C25 C22 -86.5(9) no
C19 C18 C25 C26 2.5(9) no
C25 C18 C19 C20 55.3(14) no
C25 C18 C19 C25 0.0(5) no
C25 C18 C19 C26 -3.0(10) no
C19 C18 C26 C19 -0.0(10) no
C19 C18 C26 C20 -50.4(12) no
C19 C18 C26 C21 -96.6(13) no
C19 C18 C26 C25 -176.1(15) no
C26 C18 C19 C20 58.3(13) no
C26 C18 C19 C25 3.0(12) no
C26 C18 C19 C26 0.0(7) no
C25 C18 C26 C19 176.1(13) no
C25 C18 C26 C20 125.7(13) no
C25 C18 C26 C21 79.5(10) no
C25 C18 C26 C25 0.0(6) no
C26 C18 C25 C17 -128.7(9) no
C26 C18 C25 C19 -2.5(9) no
C26 C18 C25 C22 -89.0(9) no
C26 C18 C25 C26 0.0(6) no
C18 C19 C20 C21 -16.7(18) no
C18 C19 C20 C23 47.9(14) no
C18 C19 C20 C26 -68.7(12) no
C18 C19 C25 C17 53.5(10) no
C18 C19 C25 C18 0.0(7) no
C18 C19 C25 C22 104.4(10) no
C18 C19 C25 C26 -175.7(15) no
C18 C19 C26 C18 0.0(5) no
C18 C19 C26 C20 123.9(10) no
C18 C19 C26 C21 95.8(10) no
C18 C19 C26 C25 2.7(11) no
C20 C19 C25 C17 -79.7(10) no
C20 C19 C25 C18 -133.2(11) no
C20 C19 C25 C22 -28.7(9) no
C20 C19 C25 C26 51.1(8) no
C25 C19 C20 C21 14.8(12) no
C25 C19 C20 C23 79.4(7) no
C25 C19 C20 C26 -37.2(5) no
C20 C19 C26 C18 -123.9(10) no
C20 C19 C26 C20 -0.0(4) no
C20 C19 C26 C21 -28.1(8) no
C20 C19 C26 C25 -121.1(11) no
C26 C19 C20 C21 52.0(14) no
C26 C19 C20 C23 116.6(11) no
C26 C19 C20 C26 0.0(8) no
C25 C19 C26 C18 -2.7(11) no
C25 C19 C26 C20 121.1(11) no
C25 C19 C26 C21 93.1(11) no
C25 C19 C26 C25 0.0(5) no
C26 C19 C25 C17 -130.8(14) no
C26 C19 C25 C18 175.7(16) no
C26 C19 C25 C22 -79.8(13) no
C26 C19 C25 C26 0.0(10) no
C19 C20 C21 C22 12.1(17) no
C19 C20 C21 C23 83.4(12) no
C19 C20 C21 C26 -36.4(10) no
C19 C20 C23 C21 -124.0(9) no
C19 C20 C23 C24 -54.5(12) no
C19 C20 C26 C18 44.0(10) no
C19 C20 C26 C19 0.0(9) no
C19 C20 C26 C21 139.6(12) no
C19 C20 C26 C25 85.4(16) no
C21 C20 C23 C21 0.0(7) no
C21 C20 C23 C24 69.5(11) no
C23 C20 C21 C22 -71.2(10) no
C23 C20 C21 C23 0.0(5) no
C23 C20 C21 C26 -119.8(7) no
C21 C20 C26 C18 -95.6(10) no
C21 C20 C26 C19 -139.6(9) no
C21 C20 C26 C21 0.0(6) no
C21 C20 C26 C25 -54.2(14) no
C26 C20 C21 C22 48.5(12) no
C26 C20 C21 C23 119.8(8) no
C26 C20 C21 C26 0.0(6) no
C23 C20 C26 C18 -35.3(12) no
C23 C20 C26 C19 -79.3(10) no
C23 C20 C26 C21 60.3(8) no
C23 C20 C26 C25 6.1(18) no
C26 C20 C23 C21 -75.4(10) no
C26 C20 C23 C24 -5.9(14) no
C20 C21 C22 C17 4.7(18) no
C20 C21 C22 C24 61.2(12) no
C20 C21 C22 C25 -31.7(12) no
C20 C21 C23 C20 0.0(4) no
C20 C21 C23 C24 -124.7(8) no
C20 C21 C26 C18 93.7(10) no
C20 C21 C26 C19 37.2(9) no
C20 C21 C26 C20 0.0(5) no
C20 C21 C26 C25 136.5(12) no
C22 C21 C23 C20 121.5(10) no
C22 C21 C23 C24 -3.2(9) no
C23 C21 C22 C17 -53.6(13) no
C23 C21 C22 C24 3.0(8) no
C23 C21 C22 C25 -90.0(8) no
C22 C21 C26 C18 -43.6(10) no
C22 C21 C26 C19 -100.2(12) no
C22 C21 C26 C20 -137.3(11) no
C22 C21 C26 C25 -0.8(10) no
C26 C21 C22 C17 37.0(12) no
C26 C21 C22 C24 93.5(8) no
C26 C21 C22 C25 0.6(8) no
C23 C21 C26 C18 42.7(10) no
C23 C21 C26 C19 -13.9(12) no
C23 C21 C26 C20 -51.0(8) no
C23 C21 C26 C25 85.5(10) no
C26 C21 C23 C20 38.0(6) no
C26 C21 C23 C24 -86.7(8) no
C17 C22 C24 C17 0.0(3) no
C17 C22 C24 C23 125.8(7) no
C17 C22 C25 C17 0.0(3) no
C17 C22 C25 C18 -53.0(7) no
C17 C22 C25 C19 -102.6(7) no
C17 C22 C25 C26 -138.1(9) no
C21 C22 C24 C17 -129.1(10) no
C21 C22 C24 C23 -3.3(9) no
C21 C22 C25 C17 137.3(11) no
C21 C22 C25 C18 84.3(10) no
C21 C22 C25 C19 34.6(9) no
C21 C22 C25 C26 -0.8(10) no
C24 C22 C25 C17 43.3(7) no
C24 C22 C25 C18 -9.7(10) no
C24 C22 C25 C19 -59.4(8) no
C24 C22 C25 C26 -94.8(8) no
C25 C22 C24 C17 -33.9(5) no
C25 C22 C24 C23 91.9(7) no
C20 C23 C24 C17 2.7(14) no
C20 C23 C24 C22 -45.2(10) no
C21 C23 C24 C17 50.9(11) no
C21 C23 C24 C22 3.0(8) no
C17 C25 C26 C18 67.0(10) no
C17 C25 C26 C19 63.8(15) no
C17 C25 C26 C20 -3(2) no
C17 C25 C26 C21 -38.4(13) no
C18 C25 C26 C18 0.0(6) no
C18 C25 C26 C19 -3.2(11) no
C18 C25 C26 C20 -70.2(15) no
C18 C25 C26 C21 -105.4(9) no
C19 C25 C26 C18 3.2(12) no
C19 C25 C26 C19 0.0(8) no
C19 C25 C26 C20 -67.0(14) no
C19 C25 C26 C21 -102.2(13) no
C22 C25 C26 C18 106.0(8) no
C22 C25 C26 C19 102.8(10) no
C22 C25 C26 C20 35.8(14) no
C22 C25 C26 C21 0.6(7) no
C28 C27 C40 C31 -2.3(7) no
C28 C27 C40 C39 177.9(5) no
C40 C27 C28 C29 1.4(7) no
C27 C28 C29 C30 -1.4(7) no
C28 C29 C30 C31 2.3(7) no
C29 C30 C31 N3 178.7(4) no
C29 C30 C31 C40 -3.5(7) no
N3 C31 C40 C27 -178.3(4) no
N3 C31 C40 C39 1.5(5) no
C30 C31 C40 C27 3.5(7) no
C30 C31 C40 C39 -176.7(4) no
N3 C32 C33 C34 176.8(4) no
N3 C32 C39 C38 -178.0(4) no
N3 C32 C39 C40 1.8(5) no
C33 C32 C39 C38 0.1(7) no
C33 C32 C39 C40 179.9(4) no
C39 C32 C33 C34 -1.0(7) no
C32 C33 C34 C35 1.9(7) no
C32 C33 C34 C43 179.9(4) no
C33 C34 C35 C36 179.5(4) no
C33 C34 C35 C38 -1.9(7) no
C33 C34 C43 C44 46.8(6) no
C33 C34 C43 C48 -137.5(6) no
C33 C34 C43 C50 150.1(5) no
C33 C34 C43 C51 -52.0(8) no
C35 C34 C43 C44 -135.3(5) no
C35 C34 C43 C48 40.5(8) no
C35 C34 C43 C50 -31.9(8) no
C35 C34 C43 C51 126.0(6) no
C43 C34 C35 C36 1.5(8) no
C43 C34 C35 C38 -179.9(4) no
C34 C35 C36 C37 178.2(5) no
C34 C35 C38 N4 -178.3(4) no
C34 C35 C38 C39 1.1(7) no
C36 C35 C38 N4 0.6(5) no
C36 C35 C38 C39 -180.0(4) no
C38 C35 C36 C37 -0.5(5) no
C35 C36 C37 N4 0.2(6) no
N4 C38 C39 C32 179.1(4) no
N4 C38 C39 C40 -0.6(9) no
C35 C38 C39 C32 -0.2(6) no
C35 C38 C39 C40 -179.8(5) no
C32 C39 C40 C27 177.8(5) no
C32 C39 C40 C31 -2.0(5) no
C38 C39 C40 C27 -2.6(10) no
C38 C39 C40 C31 177.7(5) no
C34 C43 C44 C45 -179.8(6) no
C34 C43 C48 C47 -179.4(7) no
C34 C43 C48 C49 -146.2(6) no
C34 C43 C48 C50 -113.6(7) no
C34 C43 C48 C51 115.9(7) no
C34 C43 C50 C47 151.7(6) no
C34 C43 C50 C48 111.5(7) no
C34 C43 C50 C49 178.7(7) no
C34 C43 C51 C47 -153.2(6) no
C34 C43 C51 C48 -117.9(7) no
C34 C43 C51 C52 -178.5(7) no
C44 C43 C48 C47 -4.3(16) no
C44 C43 C48 C49 28.9(12) no
C44 C43 C48 C50 61.4(10) no
C44 C43 C48 C51 -69.1(9) no
C48 C43 C44 C45 4.6(13) no
C44 C43 C50 C47 -94.3(6) no
C44 C43 C50 C48 -134.5(6) no
C44 C43 C50 C49 -67.3(10) no
C50 C43 C44 C45 52.8(8) no
C44 C43 C51 C47 95.2(5) no
C44 C43 C51 C48 130.6(6) no
C44 C43 C51 C52 69.9(10) no
C51 C43 C44 C45 -56.4(8) no
C48 C43 C50 C47 40.2(8) no
C48 C43 C50 C48 0.0(8) no
C48 C43 C50 C49 67.2(11) no
C50 C43 C48 C47 -65.8(10) no
C50 C43 C48 C49 -32.6(6) no
C50 C43 C48 C50 0.0(5) no
C50 C43 C48 C51 -130.5(8) no
C48 C43 C51 C47 -35.3(7) no
C48 C43 C51 C48 0.0(7) no
C48 C43 C51 C52 -60.6(11) no
C51 C43 C48 C47 64.7(10) no
C51 C43 C48 C49 97.9(8) no
C51 C43 C48 C50 130.5(8) no
C51 C43 C48 C51 0.0(5) no
C50 C43 C51 C47 7.8(7) no
C50 C43 C51 C48 43.1(6) no
C50 C43 C51 C52 -17.5(12) no
C51 C43 C50 C47 -8.6(8) no
C51 C43 C50 C48 -48.8(7) no
C51 C43 C50 C49 18.4(12) no
C43 C44 C45 C46 0.3(13) no
C44 C45 C46 C47 -5.3(13) no
C44 C45 C46 C49 -59.9(11) no
C44 C45 C46 C52 63.1(10) no
C45 C46 C47 C48 7(2) no
C45 C46 C47 C49 -74.8(9) no
C45 C46 C47 C50 -35.8(11) no
C45 C46 C47 C51 45.1(10) no
C45 C46 C47 C52 79.3(8) no
C45 C46 C49 C47 115.4(7) no
C45 C46 C49 C48 84.6(6) no
C45 C46 C49 C50 54.7(10) no
C45 C46 C52 C47 -113.0(7) no
C45 C46 C52 C51 -56.1(9) no
C47 C46 C49 C47 0.0(8) no
C47 C46 C49 C48 -30.8(9) no
C47 C46 C49 C50 -60.7(12) no
C49 C46 C47 C48 81.9(17) no
C49 C46 C47 C49 0.0(6) no
C49 C46 C47 C50 39.0(8) no
C49 C46 C47 C51 119.9(10) no
C49 C46 C47 C52 154.2(10) no
C47 C46 C52 C47 0.0(7) no
C47 C46 C52 C51 56.9(11) no
C52 C46 C47 C48 -72.3(16) no
C52 C46 C47 C49 -154.2(10) no
C52 C46 C47 C50 -115.2(10) no
C52 C46 C47 C51 -34.2(7) no
C52 C46 C47 C52 0.0(5) no
C49 C46 C52 C47 -26.0(9) no
C49 C46 C52 C51 30.9(16) no
C52 C46 C49 C47 29.4(10) no
C52 C46 C49 C48 -1.4(12) no
C52 C46 C49 C50 -31.3(16) no
C46 C47 C48 C43 -3(3) no
C46 C47 C48 C49 -68.3(16) no
C46 C47 C48 C50 -64.0(18) no
C46 C47 C48 C51 52.2(18) no
C46 C47 C49 C46 -0.0(6) no
C46 C47 C49 C48 133.0(11) no
C46 C47 C49 C50 128.9(10) no
C46 C47 C50 C43 98.8(11) no
C46 C47 C50 C48 137.7(12) no
C46 C47 C50 C49 -47.7(9) no
C46 C47 C51 C43 -108.7(10) no
C46 C47 C51 C48 -144.7(12) no
C46 C47 C51 C52 43.8(8) no
C46 C47 C52 C46 0.0(6) no
C46 C47 C52 C51 -128.9(10) no
C48 C47 C49 C46 -133.0(11) no
C48 C47 C49 C48 0.0(5) no
C48 C47 C49 C50 -4.0(10) no
C49 C47 C48 C43 65.5(15) no
C49 C47 C48 C49 0.0(6) no
C49 C47 C48 C50 4.3(10) no
C49 C47 C48 C51 120.5(10) no
C48 C47 C50 C43 -38.9(8) no
C48 C47 C50 C48 0.0(7) no
C48 C47 C50 C49 174.6(12) no
C50 C47 C48 C43 61.2(11) no
C50 C47 C48 C49 -4.3(10) no
C50 C47 C48 C50 0.0(5) no
C50 C47 C48 C51 116.2(9) no
C48 C47 C51 C43 36.0(8) no
C48 C47 C51 C48 0.0(7) no
C48 C47 C51 C52 -171.5(11) no
C51 C47 C48 C43 -55.0(10) no
C51 C47 C48 C49 -120.5(9) no
C51 C47 C48 C50 -116.2(9) no
C51 C47 C48 C51 0.0(4) no
C48 C47 C52 C46 135.6(11) no
C48 C47 C52 C51 6.7(9) no
C52 C47 C48 C43 -61.1(14) no
C52 C47 C48 C49 -126.6(12) no
C52 C47 C48 C50 -122.3(9) no
C52 C47 C48 C51 -6.2(9) no
C49 C47 C50 C43 146.5(11) no
C49 C47 C50 C48 -174.6(12) no
C49 C47 C50 C49 0.0(7) no
C50 C47 C49 C46 -128.9(9) no
C50 C47 C49 C48 4.0(9) no
C50 C47 C49 C50 0.0(5) no
C49 C47 C51 C43 -41.6(13) no
C49 C47 C51 C48 -77.5(13) no
C49 C47 C51 C52 111.0(14) no
C51 C47 C49 C46 -82.6(11) no
C51 C47 C49 C48 50.4(9) no
C51 C47 C49 C50 46.3(12) no
C49 C47 C52 C46 29.3(12) no
C49 C47 C52 C51 -99.6(15) no
C52 C47 C49 C46 -28.0(12) no
C52 C47 C49 C48 105.0(16) no
C52 C47 C49 C50 101.0(14) no
C50 C47 C51 C43 -6.2(6) no
C50 C47 C51 C48 -42.2(6) no
C50 C47 C51 C52 146.3(9) no
C51 C47 C50 C43 6.2(6) no
C51 C47 C50 C48 45.1(5) no
C51 C47 C50 C49 -140.3(9) no
C50 C47 C52 C46 90.6(11) no
C50 C47 C52 C51 -38.3(11) no
C52 C47 C50 C43 33.2(12) no
C52 C47 C50 C48 72.1(11) no
C52 C47 C50 C49 -113.3(13) no
C51 C47 C52 C46 128.9(9) no
C51 C47 C52 C51 0.0(5) no
C52 C47 C51 C43 -152.5(10) no
C52 C47 C51 C48 171.5(11) no
C52 C47 C51 C52 -0.0(7) no
C43 C48 C49 C46 -89.5(9) no
C43 C48 C49 C47 -126.1(11) no
C43 C48 C49 C50 47.7(7) no
C43 C48 C50 C43 0.0(3) no
C43 C48 C50 C47 -126.0(9) no
C43 C48 C50 C49 -129.7(8) no
C43 C48 C51 C43 0.0(3) no
C43 C48 C51 C47 127.3(9) no
C43 C48 C51 C52 133.8(9) no
C47 C48 C49 C46 36.6(10) no
C47 C48 C49 C47 0.0(9) no
C47 C48 C49 C50 173.8(14) no
C47 C48 C50 C43 126.0(10) no
C47 C48 C50 C47 0.0(6) no
C47 C48 C50 C49 -3.7(8) no
C47 C48 C51 C43 -127.3(10) no
C47 C48 C51 C47 0.0(6) no
C47 C48 C51 C52 6.5(9) no
C49 C48 C50 C43 129.7(9) no
C49 C48 C50 C47 3.7(8) no
C49 C48 C50 C49 0.0(5) no
C50 C48 C49 C46 -137.2(11) no
C50 C48 C49 C47 -173.8(13) no
C50 C48 C49 C50 0.0(7) no
C49 C48 C51 C43 -95.9(8) no
C49 C48 C51 C47 31.4(5) no
C49 C48 C51 C52 37.9(8) no
C51 C48 C49 C46 -24.2(9) no
C51 C48 C49 C47 -60.8(8) no
C51 C48 C49 C50 113.0(10) no
C50 C48 C51 C43 -52.0(9) no
C50 C48 C51 C47 75.3(10) no
C50 C48 C51 C52 81.8(11) no
C51 C48 C50 C43 48.5(8) no
C51 C48 C50 C47 -77.5(10) no
C51 C48 C50 C49 -81.2(11) no
C46 C49 C50 C43 3.9(16) no
C46 C49 C50 C47 45.5(9) no
C46 C49 C50 C48 49.8(12) no
C47 C49 C50 C43 -41.6(13) no
C47 C49 C50 C47 0.0(7) no
C47 C49 C50 C48 4.3(10) no
C48 C49 C50 C43 -46.0(9) no
C48 C49 C50 C47 -4.3(9) no
C48 C49 C50 C48 0.0(6) no
C43 C51 C52 C46 -4.2(15) no
C43 C51 C52 C47 33.5(11) no
C47 C51 C52 C46 -37.7(8) no
C47 C51 C52 C47 -0.0(5) no
C48 C51 C52 C46 -43.8(11) no
C48 C51 C52 C47 -6.1(8) no
